data_7127626
loop_
_publ_author_name
'Hagui, Wided'
'Cordier, Marie'
'Boixel, Julien'
'Soul\'e, Jean-Fran\,cois'

_publ_section_title
;
 Access to functionalized luminescent Pt(ii) complexes by
 photoredox-catalyzed Minisci alkylation of 6-aryl-2,2'-bipyridines.
;
_journal_issue 8
_journal_name_full 'Chemical communications (Cambridge, England)'
_journal_page_first 1038
_journal_page_last 1041
_journal_paper_doi 10.1039/d0cc07307e
_journal_volume 57
_journal_year 2021
_chemical_absolute_configuration rm/ad/rmad/syn/unk/.
_chemical_compound_source 'synthesis as described'
_chemical_formula_moiety 'C35 H47 Cl N2 O Pt'
_chemical_formula_sum 'C35 H47 Cl N2 O Pt'
_chemical_formula_weight 742.28
_space_group_crystal_system monoclinic
_space_group_IT_number 4
_space_group_name_Hall 'P 2yb'
_space_group_name_H-M_alt 'P 1 21 1'
_atom_sites_solution_hydrogens geom
_atom_sites_solution_primary dual
_atom_sites_solution_secondary difmap
_audit_update_record
;
2020-07-21 deposited with the CCDC.	2020-12-17 downloaded from the CCDC.
;
_cell_angle_alpha 90
_cell_angle_beta 95.744(3)
_cell_angle_gamma 90
_cell_formula_units_Z 4
_cell_length_a 8.8293(7)
_cell_length_b 31.745(3)
_cell_length_c 12.7745(9)
_cell_measurement_reflns_used 9945
_cell_measurement_temperature 150
_cell_measurement_theta_max 27.5126
_cell_measurement_theta_min 2.4055
_cell_measurement_wavelength 0.710730
_cell_volume 3562.5(5)
_computing_cell_refinement 'APEX3 (Bruker, 2015)'
_computing_data_collection 'SAINT (Bruker, 2014)'
_computing_data_reduction 'SAINT (Bruker, 2014)'
_computing_molecular_graphics 'PLATON, A.L.Spek, Acta Cryst. 2009, D65, 148-155'
_computing_publication_material 'CRYSCALC (T. Roisnel, local program, ver. 2020)'
_computing_structure_refinement 'SHELXL-2018_3 (Sheldrick, 2018)'
_computing_structure_solution 'SHELXT (G. Sheldrick, 2015)'
_diffrn_ambient_temperature 150
_diffrn_detector '(CMOS) PHOTON 100'
_diffrn_detector_area_resol_mean 10.4167
_diffrn_measured_fraction_theta_full 0.997
_diffrn_measured_fraction_theta_max 0.995
_diffrn_measurement_device_type 'D8 VENTURE Bruker AXS'
_diffrn_measurement_method 'rotation images'
_diffrn_orient_matrix_UB_11 0.0294938
_diffrn_orient_matrix_UB_12 -0.0299370
_diffrn_orient_matrix_UB_13 -0.0114497
_diffrn_orient_matrix_UB_21 0.1074055
_diffrn_orient_matrix_UB_22 0.0090463
_diffrn_orient_matrix_UB_23 -0.0054880
_diffrn_orient_matrix_UB_31 0.0234852
_diffrn_orient_matrix_UB_32 -0.0037752
_diffrn_orient_matrix_UB_33 0.0776449
_diffrn_radiation_monochromator 'multilayer monochromator'
_diffrn_radiation_probe x-ray
_diffrn_radiation_source 'Incoatec microfocus sealed tube'
_diffrn_radiation_type MoK\a
_diffrn_radiation_wavelength 0.71073
_diffrn_reflns_av_R_equivalents 0.0689
_diffrn_reflns_av_unetI/netI 0.0866
_diffrn_reflns_limit_h_max 11
_diffrn_reflns_limit_h_min -11
_diffrn_reflns_limit_k_max 41
_diffrn_reflns_limit_k_min -36
_diffrn_reflns_limit_l_max 15
_diffrn_reflns_limit_l_min -16
_diffrn_reflns_number 34293
_diffrn_reflns_theta_full 25.242
_diffrn_reflns_theta_max 27.537
_diffrn_reflns_theta_min 2.053
_diffrn_source_current 1.0
_diffrn_source_voltage 50.0
_exptl_absorpt_coefficient_mu 4.040
_exptl_absorpt_correction_T_max 0.785
_exptl_absorpt_correction_T_min 0.481
_exptl_absorpt_correction_type multi-scan
_exptl_absorpt_process_details
;
  [Sheldrick, G.M. (2014). SADABS Bruker AXS Inc., Madison, Wisconsin, USA]
;
_exptl_crystal_colour yellow
_exptl_crystal_density_diffrn 1.384
_exptl_crystal_description plate
_exptl_crystal_F_000 1496
_exptl_crystal_size_max 0.800
_exptl_crystal_size_mid 0.160
_exptl_crystal_size_min 0.060
_refine_diff_density_max 3.972
_refine_diff_density_min -6.322
_refine_diff_density_rms 0.257
_refine_ls_abs_structure_details
;
Refined as an inversion twin.
;
_refine_ls_abs_structure_Flack 0.03(2)
_refine_ls_extinction_coef 0.0025(3)
_refine_ls_extinction_method 'SHELXL-2018_3 (Sheldrick 2018)'
_refine_ls_goodness_of_fit_ref 1.071
_refine_ls_hydrogen_treatment constr
_refine_ls_matrix_type full
_refine_ls_number_parameters 669
_refine_ls_number_reflns 14954
_refine_ls_number_restraints 289
_refine_ls_restrained_S_all 1.063
_refine_ls_R_factor_all 0.0880
_refine_ls_R_factor_gt 0.0783
_refine_ls_shift/su_max 0.009
_refine_ls_shift/su_mean 0.000
_refine_ls_structure_factor_coef Fsqd
_refine_ls_weighting_details 'w=1/[\s^2^(Fo^2^)+(0.0617P)^2^+96.9025P] where P=(Fo^2^+2Fc^2^)/3'
_refine_ls_weighting_scheme calc
_refine_ls_wR_factor_gt 0.1933
_refine_ls_wR_factor_ref 0.1999
_reflns_Friedel_coverage 0.795
_reflns_Friedel_fraction_full 0.849
_reflns_Friedel_fraction_max 0.820
_reflns_number_gt 13113
_reflns_number_total 14954
_reflns_threshold_expression >2sigma(I)
_cod_data_source_file d0cc07307e2.cif
_cod_data_source_block JFS399
_cod_depositor_comments 'Adding full bibliography for 7127620--7127626.cif.'
_cod_original_sg_symbol_H-M 'P 21'
_cod_database_code 7127626

loop_
_space_group_symop_operation_xyz
'x, y, z'
'-x, y+1/2, -z'

loop_
_atom_site_label
_atom_site_type_symbol
_atom_site_fract_x
_atom_site_fract_y
_atom_site_fract_z
_atom_site_U_iso_or_equiv
_atom_site_adp_type
_atom_site_occupancy
_atom_site_site_symmetry_order
_atom_site_calc_flag
_atom_site_refinement_flags_posn
_atom_site_refinement_flags_adp
_atom_site_refinement_flags_occupancy
_atom_site_disorder_assembly
_atom_site_disorder_group
Pt1 Pt 0.48132(7) 0.51386(2) 0.69043(4) 0.01761(19) Uani 1 1 d . . . . .
Cl1 Cl 0.4682(6) 0.50613(18) 0.5095(3) 0.0257(12) Uani 1 1 d . . . . .
O1 O 0.6822(17) 0.3806(5) 0.5658(12) 0.026(3) Uani 1 1 d . . . . .
N1 N 0.6346(12) 0.4639(3) 0.7554(7) 0.016(3) Uani 1 1 d G U . . .
C1 C 0.6916(14) 0.4288(4) 0.7075(6) 0.020(4) Uani 1 1 d G U . . .
C2 C 0.7730(14) 0.3985(3) 0.7680(9) 0.018(4) Uani 1 1 d G U . . .
H2 H 0.811967 0.374485 0.735264 0.022 Uiso 1 1 calc R U . . .
C3 C 0.7974(13) 0.4032(3) 0.8766(8) 0.016(4) Uani 1 1 d G U . . .
C4 C 0.7404(14) 0.4383(4) 0.9246(6) 0.019(4) Uani 1 1 d G U . . .
H4 H 0.757125 0.441580 0.998750 0.023 Uiso 1 1 calc R U . . .
C5 C 0.6590(13) 0.4687(3) 0.8640(8) 0.011(3) Uani 1 1 d G U . . .
C6 C 0.874(2) 0.3659(7) 0.9469(17) 0.021(4) Uani 1 1 d . U . . .
C7 C 0.932(3) 0.3817(9) 1.0562(19) 0.040(6) Uani 1 1 d . . . . .
H7A H 0.993241 0.359709 1.093822 0.060 Uiso 1 1 calc R U . . .
H7B H 0.845114 0.388673 1.095261 0.060 Uiso 1 1 calc R U . . .
H7C H 0.994383 0.406903 1.049870 0.060 Uiso 1 1 calc R U . . .
C8 C 0.748(3) 0.3332(8) 0.956(2) 0.035(5) Uani 1 1 d . . . . .
H8A H 0.705783 0.324514 0.884985 0.052 Uiso 1 1 calc R U . . .
H8B H 0.666767 0.345571 0.992902 0.052 Uiso 1 1 calc R U . . .
H8C H 0.790072 0.308566 0.994562 0.052 Uiso 1 1 calc R U . . .
C9 C 1.004(3) 0.3455(10) 0.894(2) 0.045(7) Uani 1 1 d . . . . .
H9A H 1.053678 0.324230 0.941514 0.068 Uiso 1 1 calc R U . . .
H9B H 1.078029 0.367163 0.879711 0.068 Uiso 1 1 calc R U . . .
H9C H 0.962997 0.332182 0.828402 0.068 Uiso 1 1 calc R U . . .
N2 N 0.4939(12) 0.5257(3) 0.8387(6) 0.018(3) Uani 1 1 d G U . . .
C10 C 0.5854(11) 0.5019(3) 0.9112(8) 0.013(3) Uani 1 1 d G U . . .
C11 C 0.5879(11) 0.5103(4) 1.0181(7) 0.012(3) Uani 1 1 d G U . . .
H11 H 0.650390 0.494042 1.067638 0.014 Uiso 1 1 calc R U . . .
C12 C 0.4988(13) 0.5426(4) 1.0526(6) 0.021(4) Uani 1 1 d G U . . .
C13 C 0.4073(14) 0.5664(4) 0.9801(9) 0.023(4) Uani 1 1 d G U . . .
H13 H 0.346418 0.588516 1.003648 0.027 Uiso 1 1 calc R U . . .
C14 C 0.4049(13) 0.5580(3) 0.8732(8) 0.018(4) Uani 1 1 d G U . . .
C15 C 0.493(2) 0.5475(7) 1.1727(16) 0.021(4) Uani 1 1 d . U . . .
C16 C 0.446(3) 0.5048(9) 1.2187(15) 0.037(7) Uani 1 1 d . . . . .
H16A H 0.521684 0.483323 1.206161 0.055 Uiso 1 1 calc R U . . .
H16B H 0.346264 0.496354 1.184418 0.055 Uiso 1 1 calc R U . . .
H16C H 0.439962 0.507806 1.294495 0.055 Uiso 1 1 calc R U . . .
C17 C 0.653(3) 0.5587(8) 1.2245(16) 0.031(5) Uani 1 1 d . . . . .
H17A H 0.727725 0.539086 1.199836 0.046 Uiso 1 1 calc R U . . .
H17B H 0.654692 0.556499 1.301082 0.046 Uiso 1 1 calc R U . . .
H17C H 0.678771 0.587511 1.205379 0.046 Uiso 1 1 calc R U . . .
C18 C 0.383(3) 0.5815(10) 1.2005(17) 0.042(6) Uani 1 1 d . . . . .
H18A H 0.385857 0.583953 1.277182 0.063 Uiso 1 1 calc R U . . .
H18B H 0.279131 0.574062 1.171295 0.063 Uiso 1 1 calc R U . . .
H18C H 0.411387 0.608519 1.170972 0.063 Uiso 1 1 calc R U . . .
C19 C 0.3175(13) 0.5787(4) 0.7858(8) 0.019(4) Uani 1 1 d G U . . .
C20 C 0.2164(15) 0.6115(4) 0.7980(8) 0.020(4) Uani 1 1 d G U . . .
H20 H 0.208425 0.623066 0.865713 0.024 Uiso 1 1 calc R U . . .
C21 C 0.1271(14) 0.6272(4) 0.7110(10) 0.029(5) Uani 1 1 d G U . . .
H21 H 0.057997 0.649656 0.719345 0.034 Uiso 1 1 calc R U . . .
C22 C 0.1388(15) 0.6103(4) 0.6119(8) 0.029(5) Uani 1 1 d G U . . .
H22 H 0.077736 0.621049 0.552438 0.035 Uiso 1 1 calc R U . . .
C23 C 0.2399(15) 0.5775(4) 0.5997(7) 0.021(4) Uani 1 1 d G U . . .
H23 H 0.247903 0.565851 0.531897 0.025 Uiso 1 1 calc R U . . .
C24 C 0.3292(13) 0.5617(4) 0.6866(9) 0.018(4) Uani 1 1 d G U . . .
C25 C 0.651(3) 0.4235(7) 0.5932(15) 0.028(5) Uani 1 1 d . . . . .
H25A H 0.541557 0.429792 0.575082 0.034 Uiso 1 1 calc R U . . .
H25B H 0.711222 0.443010 0.553538 0.034 Uiso 1 1 calc R U . . .
C26 C 0.559(2) 0.3612(6) 0.5039(15) 0.019(4) Uani 1 1 d . . . . .
H26 H 0.463032 0.368465 0.534878 0.023 Uiso 1 1 calc R U . . .
C27 C 0.581(2) 0.3132(7) 0.5100(16) 0.023(4) Uani 1 1 d . . . . .
H27 H 0.678112 0.306867 0.479499 0.028 Uiso 1 1 calc R U . . .
C28 C 0.455(2) 0.2912(8) 0.4403(17) 0.028(5) Uani 1 1 d . . . . .
H28A H 0.356183 0.296657 0.467711 0.033 Uiso 1 1 calc R U . . .
H28B H 0.473449 0.260425 0.442553 0.033 Uiso 1 1 calc R U . . .
C29 C 0.449(3) 0.3065(8) 0.3264(18) 0.030(5) Uani 1 1 d . . . . .
H29A H 0.366108 0.291656 0.283214 0.036 Uiso 1 1 calc R U . . .
H29B H 0.546147 0.299832 0.297644 0.036 Uiso 1 1 calc R U . . .
C30 C 0.421(3) 0.3541(7) 0.3207(17) 0.029(5) Uani 1 1 d . . . . .
H30 H 0.321243 0.360145 0.348750 0.034 Uiso 1 1 calc R U . . .
C31 C 0.545(2) 0.3766(7) 0.3895(16) 0.024(4) Uani 1 1 d . . . . .
H31A H 0.524174 0.407229 0.388127 0.029 Uiso 1 1 calc R U . . .
H31B H 0.643793 0.372148 0.360080 0.029 Uiso 1 1 calc R U . . .
C32 C 0.600(3) 0.2970(7) 0.6249(18) 0.033(5) Uani 1 1 d . . . . .
H32 H 0.683419 0.313827 0.663716 0.040 Uiso 1 1 calc R U . . .
C33 C 0.460(4) 0.3028(11) 0.681(2) 0.052(7) Uani 1 1 d . . . . .
H33A H 0.461273 0.331027 0.712184 0.078 Uiso 1 1 calc R U . . .
H33B H 0.458562 0.281581 0.736332 0.078 Uiso 1 1 calc R U . . .
H33C H 0.369559 0.299717 0.630593 0.078 Uiso 1 1 calc R U . . .
C34 C 0.648(4) 0.2508(9) 0.631(2) 0.053(8) Uani 1 1 d . . . . .
H34A H 0.668076 0.242390 0.705044 0.079 Uiso 1 1 calc R U . . .
H34B H 0.740696 0.247032 0.595757 0.079 Uiso 1 1 calc R U . . .
H34C H 0.566452 0.233265 0.596546 0.079 Uiso 1 1 calc R U . . .
C35 C 0.412(3) 0.3697(8) 0.2074(18) 0.036(5) Uani 1 1 d . . . . .
H35A H 0.505771 0.362122 0.176906 0.054 Uiso 1 1 calc R U . . .
H35B H 0.399431 0.400332 0.206017 0.054 Uiso 1 1 calc R U . . .
H35C H 0.324763 0.356498 0.166331 0.054 Uiso 1 1 calc R U . . .
Pt2 Pt 0.98587(7) 0.01120(2) 0.14414(4) 0.01689(19) Uani 1 1 d . . . . .
Cl2 Cl 0.9825(6) 0.02052(19) -0.0361(3) 0.0268(13) Uani 1 1 d . . . . .
O2 O 1.176(2) 0.1486(5) 0.0435(12) 0.032(4) Uani 1 1 d . . . . .
N3 N 1.1372(13) 0.0613(3) 0.2168(8) 0.020(3) Uani 1 1 d G U . . .
C36 C 1.1959(14) 0.0974(4) 0.1741(6) 0.016(4) Uani 1 1 d G U . . .
C37 C 1.2783(14) 0.1262(3) 0.2391(9) 0.017(4) Uani 1 1 d G U . . .
H37 H 1.318446 0.150788 0.209852 0.020 Uiso 1 1 calc R U . . .
C38 C 1.3021(13) 0.1189(4) 0.3468(8) 0.019(4) Uani 1 1 d G U . . .
C39 C 1.2434(14) 0.0829(4) 0.3895(6) 0.018(4) Uani 1 1 d G U . . .
H39 H 1.259623 0.077890 0.463092 0.021 Uiso 1 1 calc R U . . .
C40 C 1.1609(13) 0.0541(3) 0.3245(8) 0.015(3) Uani 1 1 d G U . . .
C41 C 1.385(2) 0.1525(6) 0.4213(15) 0.016(4) Uani 1 1 d . U . . .
C42 C 1.454(3) 0.1322(8) 0.5246(17) 0.032(5) Uani 1 1 d . . . . .
H42A H 1.371327 0.122498 0.564810 0.049 Uiso 1 1 calc R U . . .
H42B H 1.515817 0.152997 0.566069 0.049 Uiso 1 1 calc R U . . .
H42C H 1.517182 0.108178 0.508819 0.049 Uiso 1 1 calc R U . . .
C43 C 1.262(2) 0.1849(7) 0.444(2) 0.033(5) Uani 1 1 d . . . . .
H43A H 1.238027 0.202603 0.381294 0.050 Uiso 1 1 calc R U . . .
H43B H 1.300623 0.202638 0.503271 0.050 Uiso 1 1 calc R U . . .
H43C H 1.170403 0.170127 0.460390 0.050 Uiso 1 1 calc R U . . .
C44 C 1.511(2) 0.1746(8) 0.3658(18) 0.029(5) Uani 1 1 d . . . . .
H44A H 1.570771 0.153423 0.332153 0.044 Uiso 1 1 calc R U . . .
H44B H 1.577653 0.190394 0.417663 0.044 Uiso 1 1 calc R U . . .
H44C H 1.464142 0.193984 0.312236 0.044 Uiso 1 1 calc R U . . .
N4 N 0.9892(11) -0.0024(3) 0.2928(5) 0.010(3) Uani 1 1 d G U . . .
C45 C 1.0781(10) 0.0206(3) 0.3685(7) 0.008(3) Uani 1 1 d G U . . .
C46 C 1.0757(11) 0.0110(4) 0.4745(6) 0.014(3) Uani 1 1 d G U . . .
H46 H 1.136444 0.026754 0.526211 0.016 Uiso 1 1 calc R U . . .
C47 C 0.9842(13) -0.0215(4) 0.5048(6) 0.018(4) Uani 1 1 d G U . . .
C48 C 0.8953(12) -0.0445(3) 0.4292(8) 0.014(3) Uani 1 1 d G U . . .
H48 H 0.832833 -0.066764 0.449891 0.017 Uiso 1 1 calc R U . . .
C49 C 0.8978(11) -0.0350(3) 0.3232(7) 0.011(3) Uani 1 1 d G U . . .
C50 C 0.983(2) -0.0294(6) 0.6226(16) 0.020(4) Uani 1 1 d . U . . .
C51 C 0.865(2) -0.0620(7) 0.6457(15) 0.025(4) Uani 1 1 d . . . . .
H51A H 0.765038 -0.053482 0.612568 0.037 Uiso 1 1 calc R U . . .
H51B H 0.861912 -0.064248 0.721935 0.037 Uiso 1 1 calc R U . . .
H51C H 0.893036 -0.089319 0.617531 0.037 Uiso 1 1 calc R U . . .
C52 C 0.944(2) 0.0118(11) 0.6736(13) 0.029(4) Uani 1 1 d . U . . .
H52A H 0.842311 0.020898 0.645315 0.044 Uiso 1 1 calc R U . . .
H52B H 1.018932 0.033234 0.658705 0.044 Uiso 1 1 calc R U . . .
H52C H 0.946842 0.007792 0.749838 0.044 Uiso 1 1 calc R U . . .
C53 C 1.140(2) -0.0441(8) 0.6696(18) 0.030(5) Uani 1 1 d . U . . .
H53A H 1.141938 -0.045407 0.746404 0.045 Uiso 1 1 calc R U . . .
H53B H 1.217133 -0.024212 0.650384 0.045 Uiso 1 1 calc R U . . .
H53C H 1.160565 -0.072101 0.642196 0.045 Uiso 1 1 calc R U . . .
C54 C 0.8136(13) -0.0535(4) 0.2309(7) 0.014(3) Uani 1 1 d G U . . .
C55 C 0.7111(13) -0.0863(4) 0.2397(7) 0.016(4) Uani 1 1 d G U . . .
H55 H 0.697969 -0.097770 0.306820 0.020 Uiso 1 1 calc R U . . .
C56 C 0.6280(13) -0.1022(4) 0.1502(9) 0.019(4) Uani 1 1 d G U . . .
H56 H 0.557997 -0.124579 0.156249 0.023 Uiso 1 1 calc R U . . .
C57 C 0.6473(13) -0.0854(4) 0.0520(8) 0.024(4) Uani 1 1 d G U . . .
H57 H 0.590456 -0.096246 -0.009131 0.028 Uiso 1 1 calc R U . . .
C58 C 0.7497(14) -0.0526(4) 0.0432(7) 0.019(4) Uani 1 1 d G U . . .
H58 H 0.762889 -0.041104 -0.023941 0.023 Uiso 1 1 calc R U . . .
C59 C 0.8329(12) -0.0367(3) 0.1326(9) 0.016(4) Uani 1 1 d G U . . .
C60 C 1.158(3) 0.1043(7) 0.0617(16) 0.027(5) Uani 1 1 d . . . . .
H60A H 1.226916 0.087786 0.020796 0.032 Uiso 1 1 calc R U . . .
H60B H 1.051884 0.095445 0.040201 0.032 Uiso 1 1 calc R U . . .
C61 C 1.189(3) 0.1598(9) -0.0626(18) 0.040(3) Uani 1 1 d . U . . .
H61 H 1.277965 0.144447 -0.087192 0.049 Uiso 1 1 calc R U . . .
C62 C 1.223(3) 0.2067(9) -0.0630(18) 0.041(3) Uani 1 1 d . U . . .
H62 H 1.133337 0.220949 -0.035930 0.050 Uiso 1 1 calc R U . . .
C63 C 1.227(3) 0.2220(9) -0.1773(18) 0.043(3) Uani 1 1 d . U . . .
H63A H 1.242837 0.252847 -0.176847 0.051 Uiso 1 1 calc R U . . .
H63B H 1.316032 0.208906 -0.206418 0.051 Uiso 1 1 calc R U . . .
C64 C 1.087(3) 0.2118(9) -0.2480(18) 0.043(3) Uani 1 1 d . U . . .
H64A H 1.100001 0.221064 -0.320571 0.051 Uiso 1 1 calc R U . . .
H64B H 0.999207 0.227211 -0.224064 0.051 Uiso 1 1 calc R U . . .
C65 C 1.055(3) 0.1640(9) -0.2473(18) 0.041(3) Uani 1 1 d . U . . .
H65 H 1.142148 0.149326 -0.276172 0.050 Uiso 1 1 calc R U . . .
C66 C 1.047(3) 0.1488(9) -0.1355(18) 0.041(3) Uani 1 1 d . U . . .
H66A H 1.033038 0.117850 -0.136064 0.049 Uiso 1 1 calc R U . . .
H66B H 0.957019 0.161567 -0.107406 0.049 Uiso 1 1 calc R U . . .
C67 C 1.361(4) 0.2185(10) 0.013(2) 0.054(8) Uani 1 1 d . . . . .
H67 H 1.343310 0.207803 0.083855 0.065 Uiso 1 1 calc R U . . .
C68 C 1.384(4) 0.2667(11) 0.021(3) 0.067(10) Uani 1 1 d . . . . .
H68A H 1.411096 0.277816 -0.046166 0.100 Uiso 1 1 calc R U . . .
H68B H 1.466424 0.272981 0.076412 0.100 Uiso 1 1 calc R U . . .
H68C H 1.289855 0.279999 0.038789 0.100 Uiso 1 1 calc R U . . .
C69 C 1.512(4) 0.1992(14) -0.016(4) 0.090(14) Uani 1 1 d . . . . .
H69A H 1.527967 0.207134 -0.088088 0.134 Uiso 1 1 calc R U . . .
H69B H 1.506602 0.168491 -0.010467 0.134 Uiso 1 1 calc R U . . .
H69C H 1.595909 0.209838 0.032654 0.134 Uiso 1 1 calc R U . . .
C70 C 0.905(4) 0.1517(11) -0.317(2) 0.059(9) Uani 1 1 d . . . . .
H70A H 0.903606 0.121241 -0.329778 0.088 Uiso 1 1 calc R U . . .
H70B H 0.901280 0.166543 -0.384870 0.088 Uiso 1 1 calc R U . . .
H70C H 0.816549 0.159677 -0.281152 0.088 Uiso 1 1 calc R U . . .

loop_
_atom_site_aniso_label
_atom_site_aniso_U_11
_atom_site_aniso_U_22
_atom_site_aniso_U_33
_atom_site_aniso_U_23
_atom_site_aniso_U_13
_atom_site_aniso_U_12
Pt1 0.0232(3) 0.0211(4) 0.0082(3) 0.0011(4) 0.0001(2) -0.0091(4)
Cl1 0.038(2) 0.028(3) 0.0110(18) 0.0019(19) 0.0004(16) -0.001(2)
O1 0.026(8) 0.025(8) 0.025(8) -0.007(6) 0.001(6) -0.002(6)
N1 0.015(5) 0.019(5) 0.014(5) 0.004(4) 0.004(4) -0.004(4)
C1 0.023(6) 0.021(6) 0.016(5) -0.001(4) 0.002(4) -0.003(4)
C2 0.018(6) 0.021(6) 0.017(6) 0.000(4) 0.005(4) 0.000(4)
C3 0.016(5) 0.018(6) 0.015(5) 0.002(4) 0.001(4) 0.000(4)
C4 0.020(6) 0.022(6) 0.017(5) 0.000(4) 0.004(4) -0.004(4)
C5 0.009(5) 0.016(5) 0.009(5) 0.001(4) 0.006(4) -0.002(4)
C6 0.017(6) 0.023(6) 0.022(6) 0.000(5) 0.001(4) 0.001(5)
C7 0.049(15) 0.045(16) 0.024(12) 0.001(11) -0.003(10) 0.018(12)
C8 0.037(13) 0.028(12) 0.038(13) 0.012(10) -0.008(10) 0.002(9)
C9 0.020(11) 0.057(18) 0.057(18) 0.015(14) -0.008(11) 0.018(11)
N2 0.012(5) 0.019(5) 0.023(5) 0.001(4) 0.003(4) 0.000(4)
C10 0.013(3) 0.013(3) 0.013(3) -0.0001(6) 0.0014(6) 0.0001(6)
C11 0.012(3) 0.011(3) 0.012(3) 0.0000(6) 0.0011(6) 0.0001(6)
C12 0.021(4) 0.021(4) 0.021(4) 0.0000(6) 0.0020(7) -0.0001(6)
C13 0.023(4) 0.023(4) 0.023(4) 0.0000(6) 0.0023(7) 0.0000(6)
C14 0.018(4) 0.018(4) 0.018(4) 0.0000(6) 0.0019(7) 0.0000(6)
C15 0.021(4) 0.021(4) 0.021(4) 0.0000(6) 0.0021(7) 0.0000(6)
C16 0.051(13) 0.048(19) 0.010(8) -0.002(9) -0.003(8) -0.025(12)
C17 0.041(13) 0.037(13) 0.013(9) -0.009(9) -0.002(8) -0.011(10)
C18 0.053(16) 0.062(19) 0.011(10) -0.007(11) 0.004(10) 0.012(13)
C19 0.018(6) 0.023(6) 0.016(5) 0.001(4) 0.002(4) -0.002(4)
C20 0.017(5) 0.022(6) 0.020(6) 0.004(5) 0.004(4) 0.004(4)
C21 0.026(6) 0.031(6) 0.028(6) 0.002(5) -0.001(5) 0.001(5)
C22 0.028(6) 0.029(6) 0.029(6) 0.005(5) 0.000(5) 0.001(5)
C23 0.023(6) 0.022(6) 0.018(6) 0.001(4) -0.004(4) -0.002(4)
C24 0.013(5) 0.022(6) 0.019(5) -0.003(4) 0.003(4) -0.002(4)
C25 0.054(14) 0.022(11) 0.008(9) 0.000(8) 0.003(9) 0.002(10)
C26 0.010(8) 0.028(11) 0.020(9) -0.006(8) 0.005(7) -0.006(7)
C27 0.024(10) 0.025(11) 0.022(10) 0.000(8) 0.011(8) 0.001(8)
C28 0.019(10) 0.037(13) 0.027(11) -0.004(9) 0.000(8) 0.000(8)
C29 0.030(11) 0.035(13) 0.026(11) -0.013(9) 0.003(9) 0.002(9)
C30 0.037(12) 0.029(12) 0.021(10) -0.006(9) 0.010(9) -0.003(9)
C31 0.023(10) 0.026(11) 0.023(10) -0.005(8) 0.002(8) -0.002(8)
C32 0.045(14) 0.029(12) 0.025(11) 0.002(9) 0.000(9) -0.010(10)
C33 0.066(19) 0.06(2) 0.035(15) 0.010(13) 0.021(13) 0.007(15)
C34 0.08(2) 0.028(14) 0.045(16) 0.014(12) -0.004(15) 0.006(13)
C35 0.047(14) 0.038(14) 0.023(12) 0.001(10) 0.002(10) 0.006(11)
Pt2 0.0204(3) 0.0226(4) 0.0076(3) 0.0001(4) 0.0012(2) 0.0067(4)
Cl2 0.039(2) 0.037(4) 0.0039(16) 0.0026(19) -0.0016(15) -0.006(2)
O2 0.059(11) 0.020(8) 0.016(7) 0.006(6) 0.006(7) 0.003(7)
N3 0.020(3) 0.020(3) 0.020(3) 0.0000(6) 0.0020(6) 0.0000(6)
C36 0.016(5) 0.018(6) 0.014(5) 0.002(4) 0.001(4) 0.002(4)
C37 0.016(5) 0.018(6) 0.017(6) 0.000(4) 0.005(4) 0.000(4)
C38 0.020(5) 0.020(6) 0.018(6) -0.001(4) 0.003(4) 0.001(4)
C39 0.017(5) 0.021(6) 0.016(5) 0.001(4) 0.006(4) 0.001(4)
C40 0.014(5) 0.017(5) 0.013(5) 0.000(4) -0.002(4) -0.002(4)
C41 0.014(5) 0.016(6) 0.018(5) 0.001(4) 0.005(4) -0.003(4)
C42 0.049(14) 0.026(12) 0.020(11) -0.002(9) -0.008(9) -0.009(10)
C43 0.018(10) 0.024(12) 0.060(16) -0.012(11) 0.013(10) 0.006(8)
C44 0.022(10) 0.035(13) 0.032(12) -0.008(9) 0.013(9) -0.017(9)
N4 0.010(3) 0.011(3) 0.010(3) 0.0000(6) 0.0012(6) 0.0001(6)
C45 0.008(3) 0.008(3) 0.008(3) -0.0001(6) 0.0008(6) 0.0001(6)
C46 0.014(3) 0.014(3) 0.014(3) 0.0000(6) 0.0013(6) 0.0000(6)
C47 0.018(4) 0.018(4) 0.018(4) 0.0000(6) 0.0018(7) 0.0000(6)
C48 0.014(3) 0.014(3) 0.014(3) 0.0000(6) 0.0014(6) 0.0000(6)
C49 0.011(3) 0.011(3) 0.011(3) -0.0001(6) 0.0011(6) 0.0000(6)
C50 0.020(4) 0.020(4) 0.020(4) 0.0000(6) 0.0020(7) 0.0000(6)
C51 0.032(11) 0.034(12) 0.009(8) 0.001(8) 0.006(8) -0.007(9)
C52 0.039(7) 0.036(8) 0.015(6) -0.002(8) 0.008(6) 0.004(9)
C53 0.029(8) 0.035(9) 0.026(8) 0.008(7) 0.011(7) 0.000(7)
C54 0.013(5) 0.015(5) 0.014(5) 0.001(4) 0.002(4) -0.003(4)
C55 0.013(5) 0.019(6) 0.018(5) -0.001(4) 0.003(4) -0.002(4)
C56 0.016(5) 0.021(6) 0.019(6) -0.004(4) 0.001(4) -0.003(4)
C57 0.022(6) 0.026(6) 0.022(6) -0.003(5) 0.000(4) 0.000(5)
C58 0.018(5) 0.022(6) 0.017(5) 0.000(4) -0.002(4) 0.001(4)
C59 0.013(5) 0.019(5) 0.015(5) 0.001(4) -0.004(4) 0.005(4)
C60 0.039(12) 0.031(12) 0.012(9) 0.007(8) 0.003(8) 0.005(9)
C61 0.061(8) 0.045(7) 0.015(6) 0.006(5) 0.003(6) -0.008(6)
C62 0.062(8) 0.047(7) 0.015(6) 0.007(6) 0.002(6) -0.009(6)
C63 0.063(8) 0.049(7) 0.016(6) 0.009(6) 0.003(6) -0.008(6)
C64 0.063(8) 0.049(8) 0.016(6) 0.009(6) 0.003(6) -0.006(6)
C65 0.061(8) 0.047(7) 0.016(6) 0.008(6) 0.003(6) -0.006(6)
C66 0.060(8) 0.045(7) 0.017(6) 0.006(6) 0.002(6) -0.008(6)
C67 0.08(2) 0.049(18) 0.031(14) 0.016(12) -0.008(13) -0.028(15)
C68 0.10(3) 0.047(19) 0.048(18) 0.004(15) -0.012(17) -0.031(18)
C69 0.08(3) 0.09(3) 0.10(3) -0.01(2) -0.04(2) -0.01(2)
C70 0.09(2) 0.06(2) 0.024(13) 0.007(13) -0.013(14) 0.019(17)

loop_
_atom_type_symbol
_atom_type_description
_atom_type_scat_dispersion_real
_atom_type_scat_dispersion_imag
_atom_type_scat_source
C C 0.0033 0.0016 'International Tables Vol C Tables 4.2.6.8 and 6.1.1.4'
H H 0.0000 0.0000 'International Tables Vol C Tables 4.2.6.8 and 6.1.1.4'
Cl Cl 0.1484 0.1585 'International Tables Vol C Tables 4.2.6.8 and 6.1.1.4'
N N 0.0061 0.0033 'International Tables Vol C Tables 4.2.6.8 and 6.1.1.4'
O O 0.0106 0.0060 'International Tables Vol C Tables 4.2.6.8 and 6.1.1.4'
Pt Pt -1.7033 8.3905 'International Tables Vol C Tables 4.2.6.8 and 6.1.1.4'

loop_
_geom_angle_atom_site_label_1
_geom_angle_atom_site_label_2
_geom_angle_atom_site_label_3
_geom_angle
_geom_angle_site_symmetry_1
_geom_angle_site_symmetry_3
_geom_angle_publ_flag
N2 Pt1 C24 81.4(5) . . ?
N2 Pt1 N1 78.2(4) . . ?
C24 Pt1 N1 159.1(4) . . ?
N2 Pt1 Cl1 174.8(4) . . ?
C24 Pt1 Cl1 95.1(4) . . ?
N1 Pt1 Cl1 105.6(3) . . ?
C26 O1 C25 113.0(16) . . ?
C1 N1 C5 120.0 . . ?
C1 N1 Pt1 130.5(6) . . ?
C5 N1 Pt1 109.1(5) . . ?
C2 C1 N1 120.0 . . ?
C2 C1 C25 122.1(11) . . ?
N1 C1 C25 117.7(11) . . ?
C3 C2 C1 120.0 . . ?
C3 C2 H2 120.0 . . ?
C1 C2 H2 120.0 . . ?
C2 C3 C4 120.0 . . ?
C2 C3 C6 119.7(11) . . ?
C4 C3 C6 119.9(11) . . ?
C5 C4 C3 120.0 . . ?
C5 C4 H4 120.0 . . ?
C3 C4 H4 120.0 . . ?
C4 C5 N1 120.0 . . ?
C4 C5 C10 121.1(8) . . ?
N1 C5 C10 118.5(8) . . ?
C7 C6 C9 110.1(19) . . ?
C7 C6 C8 110(2) . . ?
C9 C6 C8 109(2) . . ?
C7 C6 C3 110.9(17) . . ?
C9 C6 C3 111.1(17) . . ?
C8 C6 C3 105.9(15) . . ?
C6 C7 H7A 109.5 . . ?
C6 C7 H7B 109.5 . . ?
H7A C7 H7B 109.5 . . ?
C6 C7 H7C 109.5 . . ?
H7A C7 H7C 109.5 . . ?
H7B C7 H7C 109.5 . . ?
C6 C8 H8A 109.5 . . ?
C6 C8 H8B 109.5 . . ?
H8A C8 H8B 109.5 . . ?
C6 C8 H8C 109.5 . . ?
H8A C8 H8C 109.5 . . ?
H8B C8 H8C 109.5 . . ?
C6 C9 H9A 109.5 . . ?
C6 C9 H9B 109.5 . . ?
H9A C9 H9B 109.5 . . ?
C6 C9 H9C 109.5 . . ?
H9A C9 H9C 109.5 . . ?
H9B C9 H9C 109.5 . . ?
C10 N2 C14 120.0 . . ?
C10 N2 Pt1 121.5(6) . . ?
C14 N2 Pt1 118.5(6) . . ?
C11 C10 N2 120.0 . . ?
C11 C10 C5 127.2(8) . . ?
N2 C10 C5 112.7(8) . . ?
C12 C11 C10 120.0 . . ?
C12 C11 H11 120.0 . . ?
C10 C11 H11 120.0 . . ?
C13 C12 C11 120.0 . . ?
C13 C12 C15 122.1(10) . . ?
C11 C12 C15 117.6(10) . . ?
C12 C13 C14 120.0 . . ?
C12 C13 H13 120.0 . . ?
C14 C13 H13 120.0 . . ?
C13 C14 N2 120.0 . . ?
C13 C14 C19 128.6(8) . . ?
N2 C14 C19 111.4(8) . . ?
C18 C15 C17 108.5(19) . . ?
C18 C15 C12 112.8(16) . . ?
C17 C15 C12 109.2(15) . . ?
C18 C15 C16 109.2(19) . . ?
C17 C15 C16 107.9(17) . . ?
C12 C15 C16 109.0(16) . . ?
C15 C16 H16A 109.5 . . ?
C15 C16 H16B 109.5 . . ?
H16A C16 H16B 109.5 . . ?
C15 C16 H16C 109.5 . . ?
H16A C16 H16C 109.5 . . ?
H16B C16 H16C 109.5 . . ?
C15 C17 H17A 109.5 . . ?
C15 C17 H17B 109.5 . . ?
H17A C17 H17B 109.5 . . ?
C15 C17 H17C 109.5 . . ?
H17A C17 H17C 109.5 . . ?
H17B C17 H17C 109.5 . . ?
C15 C18 H18A 109.5 . . ?
C15 C18 H18B 109.5 . . ?
H18A C18 H18B 109.5 . . ?
C15 C18 H18C 109.5 . . ?
H18A C18 H18C 109.5 . . ?
H18B C18 H18C 109.5 . . ?
C20 C19 C24 120.0 . . ?
C20 C19 C14 123.4(9) . . ?
C24 C19 C14 116.4(9) . . ?
C21 C20 C19 120.0 . . ?
C21 C20 H20 120.0 . . ?
C19 C20 H20 120.0 . . ?
C20 C21 C22 120.0 . . ?
C20 C21 H21 120.0 . . ?
C22 C21 H21 120.0 . . ?
C23 C22 C21 120.0 . . ?
C23 C22 H22 120.0 . . ?
C21 C22 H22 120.0 . . ?
C22 C23 C24 120.0 . . ?
C22 C23 H23 120.0 . . ?
C24 C23 H23 120.0 . . ?
C23 C24 C19 120.0 . . ?
C23 C24 Pt1 127.7(6) . . ?
C19 C24 Pt1 112.3(6) . . ?
O1 C25 C1 108.4(16) . . ?
O1 C25 H25A 110.0 . . ?
C1 C25 H25A 110.0 . . ?
O1 C25 H25B 110.0 . . ?
C1 C25 H25B 110.0 . . ?
H25A C25 H25B 108.4 . . ?
O1 C26 C31 112.2(16) . . ?
O1 C26 C27 108.6(16) . . ?
C31 C26 C27 111.2(16) . . ?
O1 C26 H26 108.2 . . ?
C31 C26 H26 108.2 . . ?
C27 C26 H26 108.2 . . ?
C28 C27 C26 110.4(17) . . ?
C28 C27 C32 114.1(18) . . ?
C26 C27 C32 112.2(17) . . ?
C28 C27 H27 106.6 . . ?
C26 C27 H27 106.6 . . ?
C32 C27 H27 106.6 . . ?
C27 C28 C29 111.5(18) . . ?
C27 C28 H28A 109.3 . . ?
C29 C28 H28A 109.3 . . ?
C27 C28 H28B 109.3 . . ?
C29 C28 H28B 109.3 . . ?
H28A C28 H28B 108.0 . . ?
C28 C29 C30 110.4(18) . . ?
C28 C29 H29A 109.6 . . ?
C30 C29 H29A 109.6 . . ?
C28 C29 H29B 109.6 . . ?
C30 C29 H29B 109.6 . . ?
H29A C29 H29B 108.1 . . ?
C31 C30 C35 111.3(19) . . ?
C31 C30 C29 109.4(19) . . ?
C35 C30 C29 110.9(18) . . ?
C31 C30 H30 108.4 . . ?
C35 C30 H30 108.4 . . ?
C29 C30 H30 108.4 . . ?
C30 C31 C26 112.7(17) . . ?
C30 C31 H31A 109.0 . . ?
C26 C31 H31A 109.0 . . ?
C30 C31 H31B 109.0 . . ?
C26 C31 H31B 109.0 . . ?
H31A C31 H31B 107.8 . . ?
C33 C32 C34 109(2) . . ?
C33 C32 C27 113(2) . . ?
C34 C32 C27 112(2) . . ?
C33 C32 H32 107.4 . . ?
C34 C32 H32 107.4 . . ?
C27 C32 H32 107.4 . . ?
C32 C33 H33A 109.5 . . ?
C32 C33 H33B 109.5 . . ?
H33A C33 H33B 109.5 . . ?
C32 C33 H33C 109.5 . . ?
H33A C33 H33C 109.5 . . ?
H33B C33 H33C 109.5 . . ?
C32 C34 H34A 109.5 . . ?
C32 C34 H34B 109.5 . . ?
H34A C34 H34B 109.5 . . ?
C32 C34 H34C 109.5 . . ?
H34A C34 H34C 109.5 . . ?
H34B C34 H34C 109.5 . . ?
C30 C35 H35A 109.5 . . ?
C30 C35 H35B 109.5 . . ?
H35A C35 H35B 109.5 . . ?
C30 C35 H35C 109.5 . . ?
H35A C35 H35C 109.5 . . ?
H35B C35 H35C 109.5 . . ?
N4 Pt2 C59 81.3(4) . . ?
N4 Pt2 N3 78.5(4) . . ?
C59 Pt2 N3 159.3(4) . . ?
N4 Pt2 Cl2 174.5(3) . . ?
C59 Pt2 Cl2 94.7(3) . . ?
N3 Pt2 Cl2 105.7(3) . . ?
C61 O2 C60 114.9(18) . . ?
C36 N3 C40 120.0 . . ?
C36 N3 Pt2 131.2(6) . . ?
C40 N3 Pt2 108.6(6) . . ?
C37 C36 N3 120.0 . . ?
C37 C36 C60 123.0(12) . . ?
N3 C36 C60 116.9(12) . . ?
C36 C37 C38 120.0 . . ?
C36 C37 H37 120.0 . . ?
C38 C37 H37 120.0 . . ?
C37 C38 C39 120.0 . . ?
C37 C38 C41 120.3(10) . . ?
C39 C38 C41 119.5(10) . . ?
C40 C39 C38 120.0 . . ?
C40 C39 H39 120.0 . . ?
C38 C39 H39 120.0 . . ?
C39 C40 N3 120.0 . . ?
C39 C40 C45 120.6(8) . . ?
N3 C40 C45 118.5(8) . . ?
C42 C41 C43 110.1(19) . . ?
C42 C41 C44 110.2(18) . . ?
C43 C41 C44 109.4(18) . . ?
C42 C41 C38 111.0(15) . . ?
C43 C41 C38 105.8(15) . . ?
C44 C41 C38 110.2(15) . . ?
C41 C42 H42A 109.5 . . ?
C41 C42 H42B 109.5 . . ?
H42A C42 H42B 109.5 . . ?
C41 C42 H42C 109.5 . . ?
H42A C42 H42C 109.5 . . ?
H42B C42 H42C 109.5 . . ?
C41 C43 H43A 109.5 . . ?
C41 C43 H43B 109.5 . . ?
H43A C43 H43B 109.5 . . ?
C41 C43 H43C 109.5 . . ?
H43A C43 H43C 109.5 . . ?
H43B C43 H43C 109.5 . . ?
C41 C44 H44A 109.5 . . ?
C41 C44 H44B 109.5 . . ?
H44A C44 H44B 109.5 . . ?
C41 C44 H44C 109.5 . . ?
H44A C44 H44C 109.5 . . ?
H44B C44 H44C 109.5 . . ?
C45 N4 C49 120.0 . . ?
C45 N4 Pt2 121.0(5) . . ?
C49 N4 Pt2 119.0(5) . . ?
C46 C45 N4 120.0 . . ?
C46 C45 C40 126.9(7) . . ?
N4 C45 C40 113.0(7) . . ?
C47 C46 C45 120.0 . . ?
C47 C46 H46 120.0 . . ?
C45 C46 H46 120.0 . . ?
C46 C47 C48 120.0 . . ?
C46 C47 C50 117.3(10) . . ?
C48 C47 C50 122.6(10) . . ?
C49 C48 C47 120.0 . . ?
C49 C48 H48 120.0 . . ?
C47 C48 H48 120.0 . . ?
C48 C49 N4 120.0 . . ?
C48 C49 C54 130.2(7) . . ?
N4 C49 C54 109.8(7) . . ?
C52 C50 C51 108.7(17) . . ?
C52 C50 C47 108.0(16) . . ?
C51 C50 C47 112.2(15) . . ?
C52 C50 C53 109.1(17) . . ?
C51 C50 C53 109.0(17) . . ?
C47 C50 C53 109.8(15) . . ?
C50 C51 H51A 109.5 . . ?
C50 C51 H51B 109.5 . . ?
H51A C51 H51B 109.5 . . ?
C50 C51 H51C 109.5 . . ?
H51A C51 H51C 109.5 . . ?
H51B C51 H51C 109.5 . . ?
C50 C52 H52A 109.5 . . ?
C50 C52 H52B 109.5 . . ?
H52A C52 H52B 109.5 . . ?
C50 C52 H52C 109.5 . . ?
H52A C52 H52C 109.5 . . ?
H52B C52 H52C 109.5 . . ?
C50 C53 H53A 109.5 . . ?
C50 C53 H53B 109.5 . . ?
H53A C53 H53B 109.5 . . ?
C50 C53 H53C 109.5 . . ?
H53A C53 H53C 109.5 . . ?
H53B C53 H53C 109.5 . . ?
C55 C54 C59 120.0 . . ?
C55 C54 C49 121.4(8) . . ?
C59 C54 C49 118.5(8) . . ?
C56 C55 C54 120.0 . . ?
C56 C55 H55 120.0 . . ?
C54 C55 H55 120.0 . . ?
C55 C56 C57 120.0 . . ?
C55 C56 H56 120.0 . . ?
C57 C56 H56 120.0 . . ?
C58 C57 C56 120.0 . . ?
C58 C57 H57 120.0 . . ?
C56 C57 H57 120.0 . . ?
C59 C58 C57 120.0 . . ?
C59 C58 H58 120.0 . . ?
C57 C58 H58 120.0 . . ?
C58 C59 C54 120.0 . . ?
C58 C59 Pt2 128.7(6) . . ?
C54 C59 Pt2 111.3(6) . . ?
O2 C60 C36 106.7(17) . . ?
O2 C60 H60A 110.4 . . ?
C36 C60 H60A 110.4 . . ?
O2 C60 H60B 110.4 . . ?
C36 C60 H60B 110.4 . . ?
H60A C60 H60B 108.6 . . ?
O2 C61 C62 106(2) . . ?
O2 C61 C66 113(2) . . ?
C62 C61 C66 112(2) . . ?
O2 C61 H61 108.6 . . ?
C62 C61 H61 108.6 . . ?
C66 C61 H61 108.6 . . ?
C61 C62 C67 112(2) . . ?
C61 C62 C63 110(2) . . ?
C67 C62 C63 115(2) . . ?
C61 C62 H62 106.4 . . ?
C67 C62 H62 106.4 . . ?
C63 C62 H62 106.4 . . ?
C64 C63 C62 114(2) . . ?
C64 C63 H63A 108.8 . . ?
C62 C63 H63A 108.8 . . ?
C64 C63 H63B 108.8 . . ?
C62 C63 H63B 108.8 . . ?
H63A C63 H63B 107.7 . . ?
C63 C64 C65 110(2) . . ?
C63 C64 H64A 109.6 . . ?
C65 C64 H64A 109.6 . . ?
C63 C64 H64B 109.6 . . ?
C65 C64 H64B 109.6 . . ?
H64A C64 H64B 108.1 . . ?
C66 C65 C64 110(2) . . ?
C66 C65 C70 110(2) . . ?
C64 C65 C70 113(2) . . ?
C66 C65 H65 108.0 . . ?
C64 C65 H65 108.0 . . ?
C70 C65 H65 108.0 . . ?
C65 C66 C61 113(2) . . ?
C65 C66 H66A 109.0 . . ?
C61 C66 H66A 109.0 . . ?
C65 C66 H66B 109.0 . . ?
C61 C66 H66B 109.0 . . ?
H66A C66 H66B 107.8 . . ?
C62 C67 C69 114(3) . . ?
C62 C67 C68 112(3) . . ?
C69 C67 C68 107(3) . . ?
C62 C67 H67 107.5 . . ?
C69 C67 H67 107.5 . . ?
C68 C67 H67 107.5 . . ?
C67 C68 H68A 109.5 . . ?
C67 C68 H68B 109.5 . . ?
H68A C68 H68B 109.5 . . ?
C67 C68 H68C 109.5 . . ?
H68A C68 H68C 109.5 . . ?
H68B C68 H68C 109.5 . . ?
C67 C69 H69A 109.5 . . ?
C67 C69 H69B 109.5 . . ?
H69A C69 H69B 109.5 . . ?
C67 C69 H69C 109.5 . . ?
H69A C69 H69C 109.5 . . ?
H69B C69 H69C 109.5 . . ?
C65 C70 H70A 109.5 . . ?
C65 C70 H70B 109.5 . . ?
H70A C70 H70B 109.5 . . ?
C65 C70 H70C 109.5 . . ?
H70A C70 H70C 109.5 . . ?
H70B C70 H70C 109.5 . . ?

loop_
_geom_bond_atom_site_label_1
_geom_bond_atom_site_label_2
_geom_bond_distance
_geom_bond_site_symmetry_2
_geom_bond_publ_flag
Pt1 N2 1.924(8) . ?
Pt1 C24 2.024(9) . ?
Pt1 N1 2.193(8) . ?
Pt1 Cl1 2.315(4) . ?
O1 C26 1.42(2) . ?
O1 C25 1.44(3) . ?
N1 C1 1.3900 . ?
N1 C5 1.3900 . ?
C1 C2 1.3900 . ?
C1 C25 1.48(2) . ?
C2 C3 1.3900 . ?
C2 H2 0.9500 . ?
C3 C4 1.3900 . ?
C3 C6 1.60(2) . ?
C4 C5 1.3900 . ?
C4 H4 0.9500 . ?
C5 C10 1.405(11) . ?
C6 C7 1.52(3) . ?
C6 C9 1.53(3) . ?
C6 C8 1.54(3) . ?
C7 H7A 0.9800 . ?
C7 H7B 0.9800 . ?
C7 H7C 0.9800 . ?
C8 H8A 0.9800 . ?
C8 H8B 0.9800 . ?
C8 H8C 0.9800 . ?
C9 H9A 0.9800 . ?
C9 H9B 0.9800 . ?
C9 H9C 0.9800 . ?
N2 C10 1.3900 . ?
N2 C14 1.3900 . ?
C10 C11 1.3900 . ?
C11 C12 1.3900 . ?
C11 H11 0.9500 . ?
C12 C13 1.3900 . ?
C12 C15 1.55(2) . ?
C13 C14 1.3900 . ?
C13 H13 0.9500 . ?
C14 C19 1.449(12) . ?
C15 C18 1.52(3) . ?
C15 C17 1.54(3) . ?
C15 C16 1.55(3) . ?
C16 H16A 0.9800 . ?
C16 H16B 0.9800 . ?
C16 H16C 0.9800 . ?
C17 H17A 0.9800 . ?
C17 H17B 0.9800 . ?
C17 H17C 0.9800 . ?
C18 H18A 0.9800 . ?
C18 H18B 0.9800 . ?
C18 H18C 0.9800 . ?
C19 C20 1.3900 . ?
C19 C24 1.3900 . ?
C20 C21 1.3900 . ?
C20 H20 0.9500 . ?
C21 C22 1.3900 . ?
C21 H21 0.9500 . ?
C22 C23 1.3900 . ?
C22 H22 0.9500 . ?
C23 C24 1.3900 . ?
C23 H23 0.9500 . ?
C25 H25A 0.9900 . ?
C25 H25B 0.9900 . ?
C26 C31 1.53(3) . ?
C26 C27 1.54(3) . ?
C26 H26 1.0000 . ?
C27 C28 1.52(3) . ?
C27 C32 1.55(3) . ?
C27 H27 1.0000 . ?
C28 C29 1.53(3) . ?
C28 H28A 0.9900 . ?
C28 H28B 0.9900 . ?
C29 C30 1.53(3) . ?
C29 H29A 0.9900 . ?
C29 H29B 0.9900 . ?
C30 C31 1.52(3) . ?
C30 C35 1.52(3) . ?
C30 H30 1.0000 . ?
C31 H31A 0.9900 . ?
C31 H31B 0.9900 . ?
C32 C33 1.50(4) . ?
C32 C34 1.53(3) . ?
C32 H32 1.0000 . ?
C33 H33A 0.9800 . ?
C33 H33B 0.9800 . ?
C33 H33C 0.9800 . ?
C34 H34A 0.9800 . ?
C34 H34B 0.9800 . ?
C34 H34C 0.9800 . ?
C35 H35A 0.9800 . ?
C35 H35B 0.9800 . ?
C35 H35C 0.9800 . ?
Pt2 N4 1.945(7) . ?
Pt2 C59 2.029(8) . ?
Pt2 N3 2.221(8) . ?
Pt2 Cl2 2.319(4) . ?
O2 C61 1.42(3) . ?
O2 C60 1.44(3) . ?
N3 C36 1.3900 . ?
N3 C40 1.3900 . ?
C36 C37 1.3900 . ?
C36 C60 1.46(2) . ?
C37 C38 1.3900 . ?
C37 H37 0.9500 . ?
C38 C39 1.3900 . ?
C38 C41 1.56(2) . ?
C39 C40 1.3900 . ?
C39 H39 0.9500 . ?
C40 C45 1.436(11) . ?
C41 C42 1.54(3) . ?
C41 C43 1.54(3) . ?
C41 C44 1.55(3) . ?
C42 H42A 0.9800 . ?
C42 H42B 0.9800 . ?
C42 H42C 0.9800 . ?
C43 H43A 0.9800 . ?
C43 H43B 0.9800 . ?
C43 H43C 0.9800 . ?
C44 H44A 0.9800 . ?
C44 H44B 0.9800 . ?
C44 H44C 0.9800 . ?
N4 C45 1.3900 . ?
N4 C49 1.3900 . ?
C45 C46 1.3900 . ?
C46 C47 1.3900 . ?
C46 H46 0.9500 . ?
C47 C48 1.3900 . ?
C47 C50 1.53(2) . ?
C48 C49 1.3900 . ?
C48 H48 0.9500 . ?
C49 C54 1.454(11) . ?
C50 C52 1.51(4) . ?
C50 C51 1.51(3) . ?
C50 C53 1.53(3) . ?
C51 H51A 0.9800 . ?
C51 H51B 0.9800 . ?
C51 H51C 0.9800 . ?
C52 H52A 0.9800 . ?
C52 H52B 0.9800 . ?
C52 H52C 0.9800 . ?
C53 H53A 0.9800 . ?
C53 H53B 0.9800 . ?
C53 H53C 0.9800 . ?
C54 C55 1.3900 . ?
C54 C59 1.3900 . ?
C55 C56 1.3900 . ?
C55 H55 0.9500 . ?
C56 C57 1.3900 . ?
C56 H56 0.9500 . ?
C57 C58 1.3900 . ?
C57 H57 0.9500 . ?
C58 C59 1.3900 . ?
C58 H58 0.9500 . ?
C60 H60A 0.9900 . ?
C60 H60B 0.9900 . ?
C61 C62 1.52(4) . ?
C61 C66 1.53(4) . ?
C61 H61 1.0000 . ?
C62 C67 1.53(4) . ?
C62 C63 1.54(3) . ?
C62 H62 1.0000 . ?
C63 C64 1.49(4) . ?
C63 H63A 0.9900 . ?
C63 H63B 0.9900 . ?
C64 C65 1.54(4) . ?
C64 H64A 0.9900 . ?
C64 H64B 0.9900 . ?
C65 C66 1.52(3) . ?
C65 C70 1.57(4) . ?
C65 H65 1.0000 . ?
C66 H66A 0.9900 . ?
C66 H66B 0.9900 . ?
C67 C69 1.54(5) . ?
C67 C68 1.55(4) . ?
C67 H67 1.0000 . ?
C68 H68A 0.9800 . ?
C68 H68B 0.9800 . ?
C68 H68C 0.9800 . ?
C69 H69A 0.9800 . ?
C69 H69B 0.9800 . ?
C69 H69C 0.9800 . ?
C70 H70A 0.9800 . ?
C70 H70B 0.9800 . ?
C70 H70C 0.9800 . ?

loop_
_geom_torsion_atom_site_label_1
_geom_torsion_atom_site_label_2
_geom_torsion_atom_site_label_3
_geom_torsion_atom_site_label_4
_geom_torsion
_geom_torsion_site_symmetry_1
_geom_torsion_site_symmetry_2
_geom_torsion_site_symmetry_3
_geom_torsion_site_symmetry_4
_geom_torsion_publ_flag
C5 N1 C1 C2 0.0 . . . . ?
Pt1 N1 C1 C2 -172.1(9) . . . . ?
C5 N1 C1 C25 174.7(15) . . . . ?
Pt1 N1 C1 C25 2.7(15) . . . . ?
N1 C1 C2 C3 0.0 . . . . ?
C25 C1 C2 C3 -174.5(16) . . . . ?
C1 C2 C3 C4 0.0 . . . . ?
C1 C2 C3 C6 172.9(13) . . . . ?
C2 C3 C4 C5 0.0 . . . . ?
C6 C3 C4 C5 -172.9(13) . . . . ?
C3 C4 C5 N1 0.0 . . . . ?
C3 C4 C5 C10 172.6(11) . . . . ?
C1 N1 C5 C4 0.0 . . . . ?
Pt1 N1 C5 C4 173.6(7) . . . . ?
C1 N1 C5 C10 -172.8(11) . . . . ?
Pt1 N1 C5 C10 0.8(10) . . . . ?
C2 C3 C6 C7 163.5(15) . . . . ?
C4 C3 C6 C7 -24(2) . . . . ?
C2 C3 C6 C9 41(2) . . . . ?
C4 C3 C6 C9 -146.4(16) . . . . ?
C2 C3 C6 C8 -77.7(18) . . . . ?
C4 C3 C6 C8 95.3(17) . . . . ?
C14 N2 C10 C11 0.0 . . . . ?
Pt1 N2 C10 C11 -177.8(8) . . . . ?
C14 N2 C10 C5 175.6(10) . . . . ?
Pt1 N2 C10 C5 -2.2(10) . . . . ?
C4 C5 C10 C11 3.1(13) . . . . ?
N1 C5 C10 C11 175.9(7) . . . . ?
C4 C5 C10 N2 -172.1(7) . . . . ?
N1 C5 C10 N2 0.7(11) . . . . ?
N2 C10 C11 C12 0.0 . . . . ?
C5 C10 C11 C12 -174.9(12) . . . . ?
C10 C11 C12 C13 0.0 . . . . ?
C10 C11 C12 C15 173.6(13) . . . . ?
C11 C12 C13 C14 0.0 . . . . ?
C15 C12 C13 C14 -173.3(14) . . . . ?
C12 C13 C14 N2 0.0 . . . . ?
C12 C13 C14 C19 179.5(13) . . . . ?
C10 N2 C14 C13 0.0 . . . . ?
Pt1 N2 C14 C13 177.8(8) . . . . ?
C10 N2 C14 C19 -179.6(11) . . . . ?
Pt1 N2 C14 C19 -1.8(10) . . . . ?
C13 C12 C15 C18 -2(2) . . . . ?
C11 C12 C15 C18 -175.5(16) . . . . ?
C13 C12 C15 C17 -122.8(15) . . . . ?
C11 C12 C15 C17 63.8(18) . . . . ?
C13 C12 C15 C16 119.6(15) . . . . ?
C11 C12 C15 C16 -53.9(18) . . . . ?
C13 C14 C19 C20 -1.0(15) . . . . ?
N2 C14 C19 C20 178.6(8) . . . . ?
C13 C14 C19 C24 -175.6(8) . . . . ?
N2 C14 C19 C24 3.9(12) . . . . ?
C24 C19 C20 C21 0.0 . . . . ?
C14 C19 C20 C21 -174.4(13) . . . . ?
C19 C20 C21 C22 0.0 . . . . ?
C20 C21 C22 C23 0.0 . . . . ?
C21 C22 C23 C24 0.0 . . . . ?
C22 C23 C24 C19 0.0 . . . . ?
C22 C23 C24 Pt1 178.9(10) . . . . ?
C20 C19 C24 C23 0.0 . . . . ?
C14 C19 C24 C23 174.8(12) . . . . ?
C20 C19 C24 Pt1 -179.1(9) . . . . ?
C14 C19 C24 Pt1 -4.2(10) . . . . ?
C26 O1 C25 C1 131.2(17) . . . . ?
C2 C1 C25 O1 11(2) . . . . ?
N1 C1 C25 O1 -163.5(13) . . . . ?
C25 O1 C26 C31 75(2) . . . . ?
C25 O1 C26 C27 -161.4(16) . . . . ?
O1 C26 C27 C28 -177.2(16) . . . . ?
C31 C26 C27 C28 -53(2) . . . . ?
O1 C26 C27 C32 54(2) . . . . ?
C31 C26 C27 C32 178.2(17) . . . . ?
C26 C27 C28 C29 56(2) . . . . ?
C32 C27 C28 C29 -176.2(18) . . . . ?
C27 C28 C29 C30 -59(2) . . . . ?
C28 C29 C30 C31 58(2) . . . . ?
C28 C29 C30 C35 -179.2(19) . . . . ?
C35 C30 C31 C26 -179.1(18) . . . . ?
C29 C30 C31 C26 -56(2) . . . . ?
O1 C26 C31 C30 176.4(17) . . . . ?
C27 C26 C31 C30 55(2) . . . . ?
C28 C27 C32 C33 -61(3) . . . . ?
C26 C27 C32 C33 66(3) . . . . ?
C28 C27 C32 C34 63(3) . . . . ?
C26 C27 C32 C34 -170(2) . . . . ?
C40 N3 C36 C37 0.0 . . . . ?
Pt2 N3 C36 C37 174.2(9) . . . . ?
C40 N3 C36 C60 -176.1(15) . . . . ?
Pt2 N3 C36 C60 -1.9(15) . . . . ?
N3 C36 C37 C38 0.0 . . . . ?
C60 C36 C37 C38 175.9(15) . . . . ?
C36 C37 C38 C39 0.0 . . . . ?
C36 C37 C38 C41 -175.9(13) . . . . ?
C37 C38 C39 C40 0.0 . . . . ?
C41 C38 C39 C40 175.9(13) . . . . ?
C38 C39 C40 N3 0.0 . . . . ?
C38 C39 C40 C45 -169.4(12) . . . . ?
C36 N3 C40 C39 0.0 . . . . ?
Pt2 N3 C40 C39 -175.4(8) . . . . ?
C36 N3 C40 C45 169.7(11) . . . . ?
Pt2 N3 C40 C45 -5.7(9) . . . . ?
C37 C38 C41 C42 -157.8(14) . . . . ?
C39 C38 C41 C42 26.3(19) . . . . ?
C37 C38 C41 C43 82.7(16) . . . . ?
C39 C38 C41 C43 -93.1(16) . . . . ?
C37 C38 C41 C44 -35.4(19) . . . . ?
C39 C38 C41 C44 148.7(14) . . . . ?
C49 N4 C45 C46 0.0 . . . . ?
Pt2 N4 C45 C46 178.3(8) . . . . ?
C49 N4 C45 C40 -177.7(10) . . . . ?
Pt2 N4 C45 C40 0.6(10) . . . . ?
C39 C40 C45 C46 -4.0(13) . . . . ?
N3 C40 C45 C46 -173.6(7) . . . . ?
C39 C40 C45 N4 173.5(7) . . . . ?
N3 C40 C45 N4 3.9(11) . . . . ?
N4 C45 C46 C47 0.0 . . . . ?
C40 C45 C46 C47 177.3(11) . . . . ?
C45 C46 C47 C48 0.0 . . . . ?
C45 C46 C47 C50 -177.9(12) . . . . ?
C46 C47 C48 C49 0.0 . . . . ?
C50 C47 C48 C49 177.8(13) . . . . ?
C47 C48 C49 N4 0.0 . . . . ?
C47 C48 C49 C54 -178.4(12) . . . . ?
C45 N4 C49 C48 0.0 . . . . ?
Pt2 N4 C49 C48 -178.3(7) . . . . ?
C45 N4 C49 C54 178.7(10) . . . . ?
Pt2 N4 C49 C54 0.4(9) . . . . ?
C46 C47 C50 C52 53.5(16) . . . . ?
C48 C47 C50 C52 -124.3(13) . . . . ?
C46 C47 C50 C51 173.2(13) . . . . ?
C48 C47 C50 C51 -5(2) . . . . ?
C46 C47 C50 C53 -65.4(18) . . . . ?
C48 C47 C50 C53 116.8(15) . . . . ?
C48 C49 C54 C55 -0.2(14) . . . . ?
N4 C49 C54 C55 -178.7(7) . . . . ?
C48 C49 C54 C59 177.3(7) . . . . ?
N4 C49 C54 C59 -1.2(11) . . . . ?
C59 C54 C55 C56 0.0 . . . . ?
C49 C54 C55 C56 177.5(12) . . . . ?
C54 C55 C56 C57 0.0 . . . . ?
C55 C56 C57 C58 0.0 . . . . ?
C56 C57 C58 C59 0.0 . . . . ?
C57 C58 C59 C54 0.0 . . . . ?
C57 C58 C59 Pt2 -178.7(10) . . . . ?
C55 C54 C59 C58 0.0 . . . . ?
C49 C54 C59 C58 -177.5(11) . . . . ?
C55 C54 C59 Pt2 178.9(8) . . . . ?
C49 C54 C59 Pt2 1.4(10) . . . . ?
C61 O2 C60 C36 161.9(19) . . . . ?
C37 C36 C60 O2 -18(2) . . . . ?
N3 C36 C60 O2 157.7(13) . . . . ?
C60 O2 C61 C62 -174(2) . . . . ?
C60 O2 C61 C66 63(3) . . . . ?
O2 C61 C62 C67 55(3) . . . . ?
C66 C61 C62 C67 178(2) . . . . ?
O2 C61 C62 C63 -176(2) . . . . ?
C66 C61 C62 C63 -53(3) . . . . ?
C61 C62 C63 C64 55(3) . . . . ?
C67 C62 C63 C64 -177(3) . . . . ?
C62 C63 C64 C65 -56(3) . . . . ?
C63 C64 C65 C66 55(3) . . . . ?
C63 C64 C65 C70 178(2) . . . . ?
C64 C65 C66 C61 -55(3) . . . . ?
C70 C65 C66 C61 -180(2) . . . . ?
O2 C61 C66 C65 175(2) . . . . ?
C62 C61 C66 C65 55(3) . . . . ?
C61 C62 C67 C69 64(3) . . . . ?
C63 C62 C67 C69 -63(4) . . . . ?
C61 C62 C67 C68 -174(3) . . . . ?
C63 C62 C67 C68 60(4) . . . . ?
